data_4504021
loop_
_publ_author_name
'Jin, Shouwen'
'Chen, Wanzhi'
'Qiu, Huayu'

_publ_section_title
;
 Syntheses and Structural Characterization of a One-Dimensional Chain,
 Two-Dimensional Noninterpenetrated Grid, and Three-Dimensional
 Polycatenane Coordination Polymers Assembled from Flexible Bidentate
 Imidazolyl Ligands
;
_journal_issue 10
_journal_name_full 'Crystal Growth &amp; Design'
_journal_page_first 2071
_journal_paper_doi 10.1021/cg060666q
_journal_volume 7
_journal_year 2007
_chemical_formula_sum 'C14 H24 Cl2 Mn N8 O4'
_chemical_formula_weight 494.25
_chemical_name_systematic
; 
 ? 
;
_space_group_IT_number 14
_symmetry_cell_setting monoclinic
_symmetry_space_group_name_Hall '-P 2ybc'
_symmetry_space_group_name_H-M 'P 1 21/c 1'
_atom_sites_solution_hydrogens geom
_atom_sites_solution_primary direct
_atom_sites_solution_secondary difmap
_audit_creation_method SHELXL-97
_cell_angle_alpha 90.00
_cell_angle_beta 106.997(4)
_cell_angle_gamma 90.00
_cell_formula_units_Z 2
_cell_length_a 8.582(3)
_cell_length_b 13.450(5)
_cell_length_c 9.381(3)
_cell_measurement_temperature 298(2)
_cell_volume 1035.5(6)
_computing_structure_refinement 'SHELXL-97 (Sheldrick, 1997)'
_computing_structure_solution 'SHELXS-97 (Sheldrick, 1990)'
_diffrn_ambient_temperature 298(2)
_diffrn_measured_fraction_theta_full 1.000
_diffrn_measured_fraction_theta_max 1.000
_diffrn_radiation_monochromator graphite
_diffrn_radiation_source 'fine-focus sealed tube'
_diffrn_radiation_type MoK\a
_diffrn_radiation_wavelength 0.71073
_diffrn_reflns_av_R_equivalents 0.0328
_diffrn_reflns_av_sigmaI/netI 0.0380
_diffrn_reflns_limit_h_max 9
_diffrn_reflns_limit_h_min -10
_diffrn_reflns_limit_k_max 10
_diffrn_reflns_limit_k_min -16
_diffrn_reflns_limit_l_max 11
_diffrn_reflns_limit_l_min -10
_diffrn_reflns_number 5307
_diffrn_reflns_theta_full 25.01
_diffrn_reflns_theta_max 25.01
_diffrn_reflns_theta_min 2.48
_exptl_absorpt_coefficient_mu 0.935
_exptl_absorpt_correction_T_max 0.9461
_exptl_absorpt_correction_T_min 0.8649
_exptl_absorpt_correction_type multi-scan
_exptl_absorpt_process_details sadabs
_exptl_crystal_density_diffrn 1.585
_exptl_crystal_density_method 'not measured'
_exptl_crystal_F_000 510
_exptl_crystal_size_max 0.16
_exptl_crystal_size_mid 0.14
_exptl_crystal_size_min 0.06
_refine_diff_density_max 0.248
_refine_diff_density_min -0.466
_refine_diff_density_rms 0.066
_refine_ls_extinction_method none
_refine_ls_goodness_of_fit_ref 1.035
_refine_ls_matrix_type full
_refine_ls_number_parameters 133
_refine_ls_number_reflns 1824
_refine_ls_number_restraints 0
_refine_ls_restrained_S_all 1.035
_refine_ls_R_factor_all 0.0561
_refine_ls_R_factor_gt 0.0378
_refine_ls_shift/su_max 0.000
_refine_ls_shift/su_mean 0.000
_refine_ls_structure_factor_coef Fsqd
_refine_ls_weighting_details 'calc w=1/[\s^2^(Fo^2^)+(0.0558P)^2^+0.5640P] where P=(Fo^2^+2Fc^2^)/3'
_refine_ls_weighting_scheme calc
_refine_ls_wR_factor_gt 0.0947
_refine_ls_wR_factor_ref 0.1086
_reflns_number_gt 1378
_reflns_number_total 1824
_reflns_threshold_expression >2sigma(I)
_cod_data_source_file cg060666qsi20061001_064709.cif
_cod_data_source_block 060614f
_cod_depositor_comments
;
The following automatic conversions were performed:

'_symmetry_cell_setting' value 'Monoclinic' changed to 'monoclinic'
according to /home/saulius/struct/CIF-dictionaries/cif_core.dic
dictionary named 'cif_core.dic' version 2.4.1 from 2010-06-29.

Automatic conversion script
Id: cif_fix_values 1715 2011-07-08 13:25:40Z adriana 
;
_cod_original_sg_symbol_H-M P2(1)/c
_cod_database_code 4504021

loop_
_symmetry_equiv_pos_as_xyz
'x, y, z'
'-x, y+1/2, -z+1/2'
'-x, -y, -z'
'x, -y-1/2, z-1/2'

loop_
_atom_site_label
_atom_site_type_symbol
_atom_site_fract_x
_atom_site_fract_y
_atom_site_fract_z
_atom_site_U_iso_or_equiv
_atom_site_adp_type
_atom_site_occupancy
_atom_site_symmetry_multiplicity
_atom_site_calc_flag
_atom_site_refinement_flags
Mn1 Mn 0.5000 0.0000 0.5000 0.0278(2) Uani 1 2 d S
Cl1 Cl 0.18669(12) 0.24712(8) 0.66563(9) 0.0525(3) Uani 1 1 d .
N1 N 0.7181(3) 0.14575(19) 0.9314(2) 0.0298(6) Uani 1 1 d .
N2 N 0.6541(3) 0.06529(19) 0.7179(3) 0.0324(6) Uani 1 1 d .
N3 N 0.7188(3) 0.15121(19) 0.1892(3) 0.0296(6) Uani 1 1 d .
N4 N 0.6566(3) 0.06542(19) 0.3650(3) 0.0329(6) Uani 1 1 d .
O1 O 0.3402(3) 0.13161(19) 0.4556(2) 0.0503(7) Uani 1 1 d .
H7 H 0.2935 0.1581 0.5145 0.060 Uiso 1 1 d R
H8 H 0.2971 0.1589 0.3715 0.060 Uiso 1 1 d R
O2 O 0.2708(5) 0.0911(3) 0.9353(5) 0.1081(13) Uani 1 1 d .
H9 H 0.2294 0.1153 0.8488 0.130 Uiso 1 1 d R
H10 H 0.2251 0.1195 0.9934 0.130 Uiso 1 1 d R
C1 C 0.5986(4) 0.1190(2) 0.8087(3) 0.0328(7) Uani 1 1 d .
H1 H 0.4898 0.1367 0.7907 0.039 Uiso 1 1 calc R
C2 C 0.8181(4) 0.0567(3) 0.7868(3) 0.0400(8) Uani 1 1 d .
H2 H 0.8907 0.0218 0.7489 0.048 Uiso 1 1 calc R
C3 C 0.8589(4) 0.1060(3) 0.9172(4) 0.0432(9) Uani 1 1 d .
H3 H 0.9625 0.1118 0.9842 0.052 Uiso 1 1 calc R
C4 C 0.5996(4) 0.1077(3) 0.2336(3) 0.0347(8) Uani 1 1 d .
H4 H 0.4903 0.1075 0.1781 0.042 Uiso 1 1 calc R
C5 C 0.8206(4) 0.0839(3) 0.4068(3) 0.0370(8) Uani 1 1 d .
H5 H 0.8939 0.0631 0.4959 0.044 Uiso 1 1 calc R
C6 C 0.8606(4) 0.1363(3) 0.3005(3) 0.0396(8) Uani 1 1 d .
H6 H 0.9640 0.1580 0.3023 0.048 Uiso 1 1 calc R
C7 C 0.7010(5) 0.2069(2) 1.0534(3) 0.0393(8) Uani 1 1 d .
H7A H 0.7824 0.2591 1.0728 0.047 Uiso 1 1 calc R
H7B H 0.5945 0.2382 1.0239 0.047 Uiso 1 1 calc R

loop_
_atom_site_aniso_label
_atom_site_aniso_U_11
_atom_site_aniso_U_22
_atom_site_aniso_U_33
_atom_site_aniso_U_23
_atom_site_aniso_U_13
_atom_site_aniso_U_12
Mn1 0.0314(4) 0.0319(4) 0.0211(3) -0.0008(3) 0.0094(3) -0.0027(3)
Cl1 0.0518(6) 0.0663(7) 0.0385(5) -0.0090(4) 0.0119(4) 0.0147(5)
N1 0.0372(15) 0.0313(15) 0.0224(12) -0.0015(10) 0.0112(12) -0.0035(12)
N2 0.0324(15) 0.0390(16) 0.0257(13) -0.0018(11) 0.0083(12) -0.0031(12)
N3 0.0369(15) 0.0312(14) 0.0229(12) -0.0015(11) 0.0123(12) -0.0028(12)
N4 0.0374(16) 0.0385(16) 0.0252(13) 0.0011(11) 0.0130(12) -0.0025(12)
O1 0.0669(18) 0.0534(16) 0.0350(12) 0.0074(11) 0.0216(13) 0.0276(13)
O2 0.103(3) 0.118(3) 0.110(3) 0.021(2) 0.041(3) 0.019(2)
C1 0.0300(18) 0.0412(19) 0.0271(15) -0.0004(14) 0.0081(14) -0.0003(14)
C2 0.035(2) 0.056(2) 0.0298(17) -0.0037(16) 0.0113(15) 0.0066(16)
C3 0.031(2) 0.066(2) 0.0301(17) -0.0079(17) 0.0042(15) 0.0010(17)
C4 0.0287(18) 0.046(2) 0.0281(16) -0.0011(15) 0.0069(14) -0.0037(15)
C5 0.0329(19) 0.052(2) 0.0256(16) 0.0055(14) 0.0078(15) 0.0041(15)
C6 0.0295(19) 0.055(2) 0.0378(18) -0.0012(16) 0.0150(16) -0.0029(16)
C7 0.065(2) 0.0316(18) 0.0256(16) 0.0014(13) 0.0206(16) -0.0008(17)

loop_
_atom_type_symbol
_atom_type_description
_atom_type_scat_dispersion_real
_atom_type_scat_dispersion_imag
_atom_type_scat_source
C C 0.0033 0.0016 'International Tables Vol C Tables 4.2.6.8 and 6.1.1.4'
H H 0.0000 0.0000 'International Tables Vol C Tables 4.2.6.8 and 6.1.1.4'
N N 0.0061 0.0033 'International Tables Vol C Tables 4.2.6.8 and 6.1.1.4'
O O 0.0106 0.0060 'International Tables Vol C Tables 4.2.6.8 and 6.1.1.4'
Mn Mn 0.3368 0.7283 'International Tables Vol C Tables 4.2.6.8 and 6.1.1.4'
Cl Cl 0.1484 0.1585 'International Tables Vol C Tables 4.2.6.8 and 6.1.1.4'

loop_
_geom_angle_atom_site_label_1
_geom_angle_atom_site_label_2
_geom_angle_atom_site_label_3
_geom_angle
_geom_angle_site_symmetry_1
_geom_angle_site_symmetry_3
O1 Mn1 O1 180.0 . 3_656
O1 Mn1 N2 91.51(9) . .
O1 Mn1 N2 88.49(9) 3_656 .
O1 Mn1 N2 88.49(9) . 3_656
O1 Mn1 N2 91.51(9) 3_656 3_656
N2 Mn1 N2 180.0 . 3_656
O1 Mn1 N4 88.84(9) . 3_656
O1 Mn1 N4 91.16(10) 3_656 3_656
N2 Mn1 N4 86.07(9) . 3_656
N2 Mn1 N4 93.93(9) 3_656 3_656
O1 Mn1 N4 91.16(10) . .
O1 Mn1 N4 88.84(9) 3_656 .
N2 Mn1 N4 93.93(9) . .
N2 Mn1 N4 86.07(9) 3_656 .
N4 Mn1 N4 180.0 3_656 .
C1 N1 C3 106.6(3) . .
C1 N1 C7 126.7(3) . .
C3 N1 C7 126.6(3) . .
C1 N2 C2 105.0(3) . .
C1 N2 Mn1 125.1(2) . .
C2 N2 Mn1 129.9(2) . .
C4 N3 C6 106.7(3) . .
C4 N3 C7 127.1(3) . 1_554
C6 N3 C7 126.1(3) . 1_554
C4 N4 C5 105.1(3) . .
C4 N4 Mn1 124.8(2) . .
C5 N4 Mn1 129.5(2) . .
Mn1 O1 H7 126.8 . .
Mn1 O1 H8 126.9 . .
H7 O1 H8 105.2 . .
H9 O2 H10 107.3 . .
N2 C1 N1 111.9(3) . .
N2 C1 H1 124.0 . .
N1 C1 H1 124.0 . .
C3 C2 N2 110.2(3) . .
C3 C2 H2 124.9 . .
N2 C2 H2 124.9 . .
C2 C3 N1 106.3(3) . .
C2 C3 H3 126.9 . .
N1 C3 H3 126.9 . .
N4 C4 N3 111.7(3) . .
N4 C4 H4 124.2 . .
N3 C4 H4 124.2 . .
C6 C5 N4 110.3(3) . .
C6 C5 H5 124.9 . .
N4 C5 H5 124.9 . .
C5 C6 N3 106.3(3) . .
C5 C6 H6 126.9 . .
N3 C6 H6 126.9 . .
N3 C7 N1 113.1(3) 1_556 .
N3 C7 H7A 109.0 1_556 .
N1 C7 H7A 109.0 . .
N3 C7 H7B 109.0 1_556 .
N1 C7 H7B 109.0 . .
H7A C7 H7B 107.8 . .

loop_
_geom_bond_atom_site_label_1
_geom_bond_atom_site_label_2
_geom_bond_distance
_geom_bond_site_symmetry_2
Mn1 O1 2.203(2) .
Mn1 O1 2.203(2) 3_656
Mn1 N2 2.262(3) .
Mn1 N2 2.262(3) 3_656
Mn1 N4 2.276(2) 3_656
Mn1 N4 2.276(2) .
N1 C1 1.347(4) .
N1 C3 1.363(4) .
N1 C7 1.451(4) .
N2 C1 1.308(4) .
N2 C2 1.371(4) .
N3 C4 1.346(4) .
N3 C6 1.366(4) .
N3 C7 1.447(4) 1_554
N4 C4 1.315(4) .
N4 C5 1.369(4) .
O1 H7 0.8500 .
O1 H8 0.8499 .
O2 H9 0.8501 .
O2 H10 0.8502 .
C1 H1 0.9300 .
C2 C3 1.344(5) .
C2 H2 0.9300 .
C3 H3 0.9300 .
C4 H4 0.9300 .
C5 C6 1.345(4) .
C5 H5 0.9300 .
C6 H6 0.9300 .
C7 N3 1.447(4) 1_556
C7 H7A 0.9700 .
C7 H7B 0.9700 .

loop_
_geom_hbond_atom_site_label_D
_geom_hbond_atom_site_label_H
_geom_hbond_atom_site_label_A
_geom_hbond_distance_DH
_geom_hbond_distance_HA
_geom_hbond_distance_DA
_geom_hbond_angle_DHA
_geom_hbond_site_symmetry_A
O2 H10 Cl1 0.85 2.50 3.292(4) 155.5 4_566
O1 H8 Cl1 0.85 2.27 3.114(3) 171.7 4_565
O2 H9 Cl1 0.85 2.42 3.203(4) 153.2 .
O1 H7 Cl1 0.85 2.25 3.090(2) 172.3 .

loop_
_geom_torsion_atom_site_label_1
_geom_torsion_atom_site_label_2
_geom_torsion_atom_site_label_3
_geom_torsion_atom_site_label_4
_geom_torsion
_geom_torsion_site_symmetry_1
_geom_torsion_site_symmetry_4
O1 Mn1 N2 C1 36.1(3) . .
O1 Mn1 N2 C1 -143.9(3) 3_656 .
N2 Mn1 N2 C1 144(100) 3_656 .
N4 Mn1 N2 C1 -52.6(3) 3_656 .
N4 Mn1 N2 C1 127.4(3) . .
O1 Mn1 N2 C2 -146.1(3) . .
O1 Mn1 N2 C2 33.9(3) 3_656 .
N2 Mn1 N2 C2 -38(100) 3_656 .
N4 Mn1 N2 C2 125.2(3) 3_656 .
N4 Mn1 N2 C2 -54.8(3) . .
O1 Mn1 N4 C4 -45.4(3) . .
O1 Mn1 N4 C4 134.6(3) 3_656 .
N2 Mn1 N4 C4 -137.0(3) . .
N2 Mn1 N4 C4 43.0(3) 3_656 .
N4 Mn1 N4 C4 82(100) 3_656 .
O1 Mn1 N4 C5 123.6(3) . .
O1 Mn1 N4 C5 -56.4(3) 3_656 .
N2 Mn1 N4 C5 32.0(3) . .
N2 Mn1 N4 C5 -148.0(3) 3_656 .
N4 Mn1 N4 C5 -109(100) 3_656 .
C2 N2 C1 N1 0.3(4) . .
Mn1 N2 C1 N1 178.55(19) . .
C3 N1 C1 N2 0.0(4) . .
C7 N1 C1 N2 178.6(3) . .
C1 N2 C2 C3 -0.5(4) . .
Mn1 N2 C2 C3 -178.6(2) . .
N2 C2 C3 N1 0.5(4) . .
C1 N1 C3 C2 -0.3(4) . .
C7 N1 C3 C2 -178.9(3) . .
C5 N4 C4 N3 0.5(4) . .
Mn1 N4 C4 N3 171.72(19) . .
C6 N3 C4 N4 -0.5(4) . .
C7 N3 C4 N4 -178.1(3) 1_554 .
C4 N4 C5 C6 -0.3(4) . .
Mn1 N4 C5 C6 -170.9(2) . .
N4 C5 C6 N3 0.0(4) . .
C4 N3 C6 C5 0.3(4) . .
C7 N3 C6 C5 177.9(3) 1_554 .
C1 N1 C7 N3 108.8(4) . 1_556
C3 N1 C7 N3 -72.7(4) . 1_556
